data_7061511
loop_
_publ_author_name
'Kumari, Annu'
'Dehaen, Wim'
'Chopra, Deepak'
'Dey, Swapan'

_publ_section_title
;
 Imidazopyridine--fluoride interaction: solvent-switched AIE effects via
 S&#x22EF;O conformational locking
;
_journal_issue 22
_journal_name_full 'New Journal of Chemistry'
_journal_page_first 10628
_journal_page_last 10636
_journal_paper_doi 10.1039/D2NJ00561A
_journal_volume 46
_journal_year 2022
_chemical_formula_sum 'C15 H9 Cl N4 O S'
_chemical_formula_weight 328.77
_space_group_crystal_system monoclinic
_space_group_IT_number 14
_space_group_name_Hall '-P 2ybc'
_space_group_name_H-M_alt 'P 1 21/c 1'
_atom_sites_solution_hydrogens mixed
_atom_sites_solution_primary direct
_audit_creation_method SHELXL-2018/3
_audit_update_record
;
2021-10-21 deposited with the CCDC.	2022-04-22 downloaded from the CCDC.
;
_cell_angle_alpha 90
_cell_angle_beta 90.204(7)
_cell_angle_gamma 90
_cell_formula_units_Z 4
_cell_length_a 8.0687(8)
_cell_length_b 6.5157(5)
_cell_length_c 26.9123(17)
_cell_measurement_reflns_used 5571
_cell_measurement_temperature 292(2)
_cell_measurement_theta_max 28.5
_cell_measurement_theta_min 3.1
_cell_volume 1414.9(2)
_computing_structure_refinement 'SHELXL-2018/3 (Sheldrick, 2018)'
_diffrn_ambient_temperature 292(2)
_diffrn_measured_fraction_theta_full 0.982
_diffrn_measured_fraction_theta_max 0.873
_diffrn_measurement_device_type 'Bruker Smart Apex''
_diffrn_measurement_method '\w and \f scans'
_diffrn_radiation_type MoK\a
_diffrn_radiation_wavelength 0.71073
_diffrn_reflns_av_R_equivalents 0.0928
_diffrn_reflns_av_unetI/netI 0.0624
_diffrn_reflns_Laue_measured_fraction_full 0.982
_diffrn_reflns_Laue_measured_fraction_max 0.873
_diffrn_reflns_limit_h_max 9
_diffrn_reflns_limit_h_min -10
_diffrn_reflns_limit_k_max 7
_diffrn_reflns_limit_k_min -8
_diffrn_reflns_limit_l_max 32
_diffrn_reflns_limit_l_min -35
_diffrn_reflns_number 15957
_diffrn_reflns_point_group_measured_fraction_full 0.982
_diffrn_reflns_point_group_measured_fraction_max 0.873
_diffrn_reflns_theta_full 25.242
_diffrn_reflns_theta_max 28.930
_diffrn_reflns_theta_min 3.028
_exptl_absorpt_coefficient_mu 0.424
_exptl_absorpt_correction_type none
_exptl_crystal_colour colorless
_exptl_crystal_density_diffrn 1.543
_exptl_crystal_description block
_exptl_crystal_F_000 672
_exptl_crystal_size_max 0.130
_exptl_crystal_size_mid 0.120
_exptl_crystal_size_min 0.110
_refine_diff_density_max 0.552
_refine_diff_density_min -0.400
_refine_diff_density_rms 0.100
_refine_ls_extinction_method none
_refine_ls_goodness_of_fit_ref 1.102
_refine_ls_hydrogen_treatment mixed
_refine_ls_matrix_type full
_refine_ls_number_parameters 204
_refine_ls_number_reflns 3260
_refine_ls_number_restraints 0
_refine_ls_restrained_S_all 1.102
_refine_ls_R_factor_all 0.1044
_refine_ls_R_factor_gt 0.0902
_refine_ls_shift/su_max 0.000
_refine_ls_shift/su_mean 0.000
_refine_ls_structure_factor_coef Fsqd
_refine_ls_weighting_details 'w=1/[\s^2^(Fo^2^)+(0.0905P)^2^+5.7737P] where P=(Fo^2^+2Fc^2^)/3'
_refine_ls_weighting_scheme calc
_refine_ls_wR_factor_gt 0.2512
_refine_ls_wR_factor_ref 0.2578
_reflns_Friedel_coverage 0.000
_reflns_number_gt 2571
_reflns_number_total 3260
_reflns_threshold_expression 'I > 2\s(I)'
_cod_data_source_file d2nj00561a2.cif
_cod_data_source_block C1
_cod_depositor_comments 'Adding full bibliography for 7061511--7061514.cif.'
_cod_original_sg_symbol_H-M 'P 21/c'
_cod_database_code 7061511
_shelx_shelxl_version_number 2018/3
_shelx_space_group_comment
;
The symmetry employed for this shelxl refinement is uniquely defined
by the following loop, which should always be used as a source of
symmetry information in preference to the above space-group names.
They are only intended as comments.
;
_shelx_estimated_absorpt_t_min 0.947
_shelx_estimated_absorpt_t_max 0.955

loop_
_space_group_symop_operation_xyz
'x, y, z'
'-x, y+1/2, -z+1/2'
'-x, -y, -z'
'x, -y-1/2, z-1/2'

loop_
_atom_site_label
_atom_site_type_symbol
_atom_site_fract_x
_atom_site_fract_y
_atom_site_fract_z
_atom_site_U_iso_or_equiv
_atom_site_adp_type
_atom_site_occupancy
_atom_site_site_symmetry_order
_atom_site_calc_flag
_atom_site_refinement_flags_posn
_atom_site_refinement_flags_adp
_atom_site_refinement_flags_occupancy
_atom_site_disorder_assembly
_atom_site_disorder_group
S1 S 0.5391(2) 0.8510(3) 0.44745(6) 0.0430(4) Uani 1 1 d . . . . .
Cl1 Cl 1.0443(3) 0.4457(4) 0.70585(7) 0.0730(7) Uani 1 1 d . . . . .
O1 O 0.6996(7) 0.7613(8) 0.53438(18) 0.0534(13) Uani 1 1 d . . . . .
N2 N 0.8946(7) 0.2651(8) 0.5377(2) 0.0417(12) Uani 1 1 d . . . . .
N1 N 0.9721(7) 0.3126(8) 0.61618(18) 0.0382(11) Uani 1 1 d . . . . .
N3 N 0.7094(7) 0.5099(10) 0.4758(2) 0.0457(13) Uani 1 1 d . . . . .
H3 H 0.738(10) 0.369(13) 0.468(3) 0.05(2) Uiso 1 1 d . . . . .
N4 N 0.6043(8) 0.5208(9) 0.3959(2) 0.0464(13) Uani 1 1 d . . . . .
C5 C 0.9734(8) 0.1814(9) 0.5754(2) 0.0391(13) Uani 1 1 d . . . . .
C7 C 0.8421(7) 0.4521(9) 0.5538(2) 0.0351(12) Uani 1 1 d . . . . .
C6 C 0.8882(8) 0.4878(10) 0.6024(2) 0.0392(13) Uani 1 1 d . . . . .
H6 H 0.867436 0.603815 0.621478 0.047 Uiso 1 1 calc R U . . .
C11 C 0.4706(8) 0.8424(11) 0.3863(2) 0.0425(14) Uani 1 1 d . . . . .
C9 C 0.6241(8) 0.6093(10) 0.4380(2) 0.0406(14) Uani 1 1 d . . . . .
C8 C 0.7440(8) 0.5910(10) 0.5216(2) 0.0390(13) Uani 1 1 d . . . . .
C4 C 1.0511(9) 0.2617(12) 0.6606(2) 0.0490(16) Uani 1 1 d . . . . .
C15 C 0.4701(11) 0.6112(13) 0.3160(2) 0.060(2) Uani 1 1 d . . . . .
H15 H 0.496711 0.486142 0.301359 0.072 Uiso 1 1 calc R U . . .
C1 C 1.0526(10) -0.0099(10) 0.5803(3) 0.0487(16) Uani 1 1 d . . . . .
H1 H 1.053603 -0.101454 0.553832 0.058 Uiso 1 1 calc R U . . .
C13 C 0.3462(11) 0.9453(15) 0.3103(3) 0.064(2) Uani 1 1 d . . . . .
H13 H 0.291002 1.043740 0.291418 0.076 Uiso 1 1 calc R U . . .
C3 C 1.1272(9) 0.0841(12) 0.6649(3) 0.0519(17) Uani 1 1 d . . . . .
H3A H 1.181125 0.050981 0.694390 0.062 Uiso 1 1 calc R U . . .
C14 C 0.3845(11) 0.7629(15) 0.2895(2) 0.063(2) Uani 1 1 d . . . . .
H14 H 0.353171 0.737374 0.256808 0.076 Uiso 1 1 calc R U . . .
C10 C 0.5139(8) 0.6541(12) 0.3649(2) 0.0461(15) Uani 1 1 d . . . . .
C12 C 0.3880(10) 0.9887(14) 0.3594(3) 0.059(2) Uani 1 1 d . . . . .
H12 H 0.360388 1.114213 0.373640 0.071 Uiso 1 1 calc R U . . .
C2 C 1.1278(10) -0.0607(12) 0.6239(3) 0.0567(19) Uani 1 1 d . . . . .
H2 H 1.179385 -0.187578 0.627441 0.068 Uiso 1 1 calc R U . . .

loop_
_atom_site_aniso_label
_atom_site_aniso_U_11
_atom_site_aniso_U_22
_atom_site_aniso_U_33
_atom_site_aniso_U_23
_atom_site_aniso_U_13
_atom_site_aniso_U_12
S1 0.0468(8) 0.0482(8) 0.0339(7) -0.0028(7) -0.0053(7) 0.0078(7)
Cl1 0.0869(15) 0.0885(15) 0.0434(10) -0.0129(10) -0.0197(10) 0.0030(13)
O1 0.070(3) 0.049(3) 0.041(2) -0.007(2) -0.011(2) 0.017(2)
N2 0.046(3) 0.041(3) 0.038(3) -0.005(2) -0.006(2) 0.006(2)
N1 0.039(3) 0.043(3) 0.033(2) 0.004(2) -0.005(2) 0.000(2)
N3 0.048(3) 0.048(3) 0.041(3) 0.000(2) -0.007(2) 0.007(3)
N4 0.053(3) 0.047(3) 0.038(3) -0.002(2) -0.002(2) 0.003(3)
C5 0.035(3) 0.041(3) 0.041(3) 0.000(3) -0.001(3) 0.001(3)
C7 0.036(3) 0.037(3) 0.032(3) 0.010(2) -0.007(2) 0.003(2)
C6 0.043(3) 0.038(3) 0.037(3) -0.001(2) 0.001(3) 0.002(3)
C11 0.034(3) 0.062(4) 0.032(3) 0.001(3) -0.002(2) -0.001(3)
C9 0.042(3) 0.043(3) 0.038(3) 0.002(3) 0.000(3) -0.001(3)
C8 0.039(3) 0.044(3) 0.034(3) 0.007(3) -0.001(2) 0.002(3)
C4 0.045(4) 0.060(4) 0.042(3) 0.009(3) -0.010(3) -0.004(3)
C15 0.075(5) 0.071(5) 0.033(3) -0.011(3) 0.000(3) -0.001(4)
C1 0.057(4) 0.042(3) 0.046(3) -0.002(3) 0.000(3) 0.005(3)
C13 0.065(5) 0.087(6) 0.039(4) 0.020(4) -0.011(3) 0.001(5)
C3 0.050(4) 0.064(4) 0.042(4) 0.020(3) -0.008(3) -0.002(3)
C14 0.071(5) 0.094(6) 0.026(3) 0.017(4) -0.010(3) -0.011(5)
C10 0.045(4) 0.063(4) 0.031(3) 0.000(3) -0.003(3) 0.001(3)
C12 0.057(4) 0.073(5) 0.047(4) 0.004(4) -0.009(3) 0.010(4)
C2 0.050(4) 0.052(4) 0.068(5) 0.019(4) -0.005(4) 0.002(3)

loop_
_atom_type_symbol
_atom_type_description
_atom_type_scat_dispersion_real
_atom_type_scat_dispersion_imag
_atom_type_scat_source
C C 0.0033 0.0016 'International Tables Vol C Tables 4.2.6.8 and 6.1.1.4'
H H 0.0000 0.0000 'International Tables Vol C Tables 4.2.6.8 and 6.1.1.4'
Cl Cl 0.1484 0.1585 'International Tables Vol C Tables 4.2.6.8 and 6.1.1.4'
N N 0.0061 0.0033 'International Tables Vol C Tables 4.2.6.8 and 6.1.1.4'
O O 0.0106 0.0060 'International Tables Vol C Tables 4.2.6.8 and 6.1.1.4'
S S 0.1246 0.1234 'International Tables Vol C Tables 4.2.6.8 and 6.1.1.4'

loop_
_geom_angle_atom_site_label_1
_geom_angle_atom_site_label_2
_geom_angle_atom_site_label_3
_geom_angle
_geom_angle_site_symmetry_1
_geom_angle_site_symmetry_3
_geom_angle_publ_flag
C11 S1 C9 87.5(3) . . ?
C5 N2 C7 106.0(5) . . ?
C6 N1 C5 107.5(5) . . ?
C6 N1 C4 130.7(6) . . ?
C5 N1 C4 121.7(5) . . ?
C8 N3 C9 125.4(6) . . ?
C8 N3 H3 121(4) . . ?
C9 N3 H3 113(5) . . ?
C9 N4 C10 108.0(6) . . ?
N2 C5 N1 110.4(5) . . ?
N2 C5 C1 131.2(6) . . ?
N1 C5 C1 118.3(6) . . ?
N2 C7 C6 111.8(5) . . ?
N2 C7 C8 121.8(5) . . ?
C6 C7 C8 126.4(6) . . ?
C7 C6 N1 104.3(5) . . ?
C7 C6 H6 127.9 . . ?
N1 C6 H6 127.9 . . ?
C12 C11 C10 121.0(6) . . ?
C12 C11 S1 129.2(6) . . ?
C10 C11 S1 109.8(5) . . ?
N4 C9 N3 120.0(6) . . ?
N4 C9 S1 119.3(5) . . ?
N3 C9 S1 120.7(5) . . ?
O1 C8 N3 123.2(6) . . ?
O1 C8 C7 123.4(6) . . ?
N3 C8 C7 113.4(6) . . ?
C3 C4 N1 119.8(7) . . ?
C3 C4 Cl1 124.8(5) . . ?
N1 C4 Cl1 115.3(5) . . ?
C10 C15 C14 117.6(8) . . ?
C10 C15 H15 121.2 . . ?
C14 C15 H15 121.2 . . ?
C2 C1 C5 119.9(7) . . ?
C2 C1 H1 120.0 . . ?
C5 C1 H1 120.0 . . ?
C14 C13 C12 121.1(7) . . ?
C14 C13 H13 119.4 . . ?
C12 C13 H13 119.4 . . ?
C4 C3 C2 120.6(6) . . ?
C4 C3 H3A 119.7 . . ?
C2 C3 H3A 119.7 . . ?
C13 C14 C15 121.7(7) . . ?
C13 C14 H14 119.2 . . ?
C15 C14 H14 119.2 . . ?
C15 C10 C11 120.2(7) . . ?
C15 C10 N4 124.5(7) . . ?
C11 C10 N4 115.3(5) . . ?
C11 C12 C13 118.4(8) . . ?
C11 C12 H12 120.8 . . ?
C13 C12 H12 120.8 . . ?
C1 C2 C3 119.6(7) . . ?
C1 C2 H2 120.2 . . ?
C3 C2 H2 120.2 . . ?

loop_
_geom_bond_atom_site_label_1
_geom_bond_atom_site_label_2
_geom_bond_distance
_geom_bond_site_symmetry_2
_geom_bond_publ_flag
S1 C11 1.735(6) . ?
S1 C9 1.737(7) . ?
Cl1 C4 1.711(8) . ?
O1 C8 1.216(8) . ?
N2 C5 1.314(8) . ?
N2 C7 1.361(8) . ?
N1 C6 1.377(8) . ?
N1 C5 1.392(8) . ?
N1 C4 1.393(8) . ?
N3 C8 1.369(8) . ?
N3 C9 1.388(8) . ?
N3 H3 0.97(8) . ?
N4 C9 1.281(8) . ?
N4 C10 1.406(9) . ?
C5 C1 1.407(9) . ?
C7 C6 1.377(8) . ?
C7 C8 1.480(8) . ?
C6 H6 0.9300 . ?
C11 C12 1.369(10) . ?
C11 C10 1.400(10) . ?
C4 C3 1.315(11) . ?
C15 C10 1.390(9) . ?
C15 C14 1.399(12) . ?
C15 H15 0.9300 . ?
C1 C2 1.359(10) . ?
C1 H1 0.9300 . ?
C13 C14 1.350(13) . ?
C13 C12 1.393(11) . ?
C13 H13 0.9300 . ?
C3 C2 1.451(11) . ?
C3 H3A 0.9300 . ?
C14 H14 0.9300 . ?
C12 H12 0.9300 . ?
C2 H2 0.9300 . ?
